data_2004345
loop_
_publ_author_name
'Ross, J.-N.'
'Wardell, J. L.'
'Low, J. N.'
'Ferguson, G.'

_publ_section_title
;Co-Crystallization of Stereoisomers of
 <i>N</i>,<i>N</i>'-Bis(2-phenyl-5-hydroxymethyl-1,3-dioxan-5-yl)ethanediamide
;
_journal_issue 1
_journal_name_full 'Acta Crystallographica Section C'
_journal_page_first 228
_journal_page_last 231
_journal_paper_doi 10.1107/S0108270195014478
_journal_volume 52
_journal_year 1996
_chemical_formula_moiety 'C24 H28 N2 O8 '
_chemical_formula_sum 'C24 H28 N2 O8'
_chemical_formula_weight 472.48
_chemical_name_systematic
;
N,N'-bis(trans-2-phenyl-5-hydroxymethyl-1,3-dioxan-5-yl)ethanediamide
;
_space_group_IT_number 14
_symmetry_cell_setting monoclinic
_symmetry_space_group_name_Hall '-P 2ybc'
_symmetry_space_group_name_H-M 'P 1 21/c 1'
_cell_angle_alpha 90.00
_cell_angle_beta 110.57(2)
_cell_angle_gamma 90.00
_cell_formula_units_Z 2
_cell_length_a 6.2996(11)
_cell_length_b 31.2070(12)
_cell_length_c 6.378(3)
_cell_measurement_reflns_used 25
_cell_measurement_temperature 294.0(10)
_cell_measurement_theta_max 18.0
_cell_measurement_theta_min 7.0
_cell_volume 1173.9(6)
_computing_cell_refinement 'SET4 and CELDIM CAD-4'
_computing_data_collection 'CAD4 Software (Enraf-Nonius 1992)'
_computing_data_reduction 'DATRD2 NRCVAX94 (Gabe, Le Page, Charland, Lee & White, 1989)'
_computing_molecular_graphics 'NRCVAX94; PLATON (Spek, 1995a); PLUTON (Spek 1995b)'
_computing_publication_material 'NRCVAX94; SHELXL93 and WordPerfect'
_computing_structure_refinement 'NRCVAX94; SHELXL93 (Sheldrick, 1993)'
_computing_structure_solution 'SOLVER NRCVAX'
_diffrn_ambient_temperature 294.0(10)
_diffrn_measurement_device 'Nonius CAD-4'
_diffrn_measurement_method \q/2\q
_diffrn_radiation_monochromator graphite
_diffrn_radiation_source 'X-ray tube'
_diffrn_radiation_type 'Molybdenum K\a'
_diffrn_radiation_wavelength 0.7107
_diffrn_reflns_av_R_equivalents 0.013
_diffrn_reflns_av_sigmaI/netI 0.0993
_diffrn_reflns_limit_h_max 5
_diffrn_reflns_limit_h_min -6
_diffrn_reflns_limit_k_max 32
_diffrn_reflns_limit_k_min 0
_diffrn_reflns_limit_l_max 6
_diffrn_reflns_limit_l_min 0
_diffrn_reflns_number 1414
_diffrn_reflns_theta_max 22.0
_diffrn_reflns_theta_min 2.6
_diffrn_standards_decay_% 'no decay, variation 0.2'
_diffrn_standards_interval_time 120
_diffrn_standards_number 3
_exptl_absorpt_coefficient_mu 0.101
_exptl_absorpt_correction_T_max 1.0
_exptl_absorpt_correction_T_min 1.0
_exptl_absorpt_correction_type none
_exptl_crystal_colour colorless
_exptl_crystal_density_diffrn 1.337
_exptl_crystal_density_meas ?
_exptl_crystal_description plate
_exptl_crystal_F_000 500
_exptl_crystal_size_max 0.42
_exptl_crystal_size_mid 0.32
_exptl_crystal_size_min 0.07
_refine_diff_density_max 0.219
_refine_diff_density_min -0.231
_refine_ls_extinction_method none
_refine_ls_goodness_of_fit_all 0.909
_refine_ls_goodness_of_fit_obs 1.107
_refine_ls_matrix_type full
_refine_ls_number_parameters 155
_refine_ls_number_reflns 1265
_refine_ls_number_restraints 0
_refine_ls_restrained_S_all 1.021
_refine_ls_restrained_S_obs 1.107
_refine_ls_R_factor_all 0.1309
_refine_ls_R_factor_obs 0.0517
_refine_ls_shift/esd_max 0.000
_refine_ls_shift/esd_mean 0.000
_refine_ls_structure_factor_coef Fsqd
_refine_ls_weighting_details 'w = 1/[\s^2^(Fo^2^)+(0.0771P)^2^] where P=(Fo^2^+2Fc^2^)/3'
_refine_ls_weighting_scheme calc
_refine_ls_wR_factor_all 0.1568
_refine_ls_wR_factor_obs 0.1162
_reflns_number_observed 671
_reflns_number_total 1268
_reflns_observed_criterion >2\s(I)
_cod_data_source_file ab1322.cif
_cod_data_source_block II
_cod_depositor_comments
;
The following automatic conversions were performed:

'_exptl_crystal_density_meas' value 'not measured' was changed to '?'
- the value is perceived as not measured.

Automatic conversion script
Id: cif_fix_values 3008 2015-01-20 13:52:24Z robertas 

The following automatic conversions were performed:

'_refine_ls_weighting_scheme' value 'calc w =
1/[\s^2^(Fo^2^)+(0.0771P)^2^] where P=(Fo^2^+2Fc^2^)/3' was changed
to 'calc'. New tag '_refine_ls_weighting_details' was created. The
value of the new tag was set to 'w = 1/[\s^2^(Fo^2^)+(0.0771P)^2^]
where P=(Fo^2^+2Fc^2^)/3'.

Automatic conversion script
Id: cif_fix_values 3143 2015-03-26 13:38:13Z robertas 
;
_cod_original_sg_symbol_H-M P21/c
_cod_database_code 2004345

loop_
_symmetry_equiv_pos_as_xyz
'x, y, z'
'-x, y+1/2, -z+1/2'
'-x, -y, -z'
'x, -y-1/2, z-1/2'

loop_
_atom_site_aniso_label
_atom_site_aniso_U_11
_atom_site_aniso_U_22
_atom_site_aniso_U_33
_atom_site_aniso_U_12
_atom_site_aniso_U_13
_atom_site_aniso_U_23
O1 0.031(2) 0.038(2) 0.047(2) 0.003(2) 0.012(2) -0.002(2)
C2 0.046(4) 0.041(4) 0.047(3) -0.007(3) 0.019(3) -0.001(3)
O3 0.040(3) 0.047(2) 0.053(2) 0.005(2) 0.012(2) -0.005(2)
C4 0.044(4) 0.041(4) 0.040(3) -0.006(3) 0.011(3) 0.004(3)
C5 0.038(4) 0.037(3) 0.037(3) -0.002(3) 0.014(3) 0.007(3)
C6 0.034(4) 0.043(3) 0.048(3) -0.004(3) 0.022(3) -0.009(3)
C7 0.054(4) 0.028(3) 0.048(3) 0.002(3) 0.019(3) 0.004(3)
C8 0.056(5) 0.054(4) 0.060(4) 0.002(3) 0.024(3) -0.007(3)
C9 0.090(7) 0.063(5) 0.075(5) 0.007(4) 0.050(5) -0.006(4)
C10 0.122(7) 0.044(4) 0.056(4) 0.002(5) 0.043(5) 0.000(3)
C11 0.089(6) 0.062(5) 0.051(4) 0.002(4) 0.007(4) -0.004(3)
C12 0.055(5) 0.065(4) 0.057(4) 0.006(4) 0.014(4) -0.006(3)
N13 0.025(3) 0.040(3) 0.027(2) -0.001(2) 0.004(2) 0.000(2)
C14 0.033(4) 0.043(3) 0.027(3) -0.001(3) 0.012(3) -0.006(2)
O15 0.032(2) 0.056(2) 0.036(2) -0.008(2) 0.005(2) 0.003(2)
C16 0.049(4) 0.050(4) 0.038(3) -0.004(3) 0.019(3) 0.004(3)
O17 0.040(3) 0.065(3) 0.041(2) 0.007(2) 0.008(2) -0.013(2)

loop_
_atom_site_label
_atom_site_occupancy
_atom_site_fract_x
_atom_site_fract_y
_atom_site_fract_z
_atom_site_U_iso_or_equiv
_atom_site_thermal_displace_type
_atom_site_calc_flag
_atom_site_refinement_flags
_atom_site_type_symbol
O1 1 1.0502(5) .10141(10) 1.2065(5) .0390(9) Uani d . O
C2 1 .9193(10) .1394(2) 1.1438(8) .0441(15) Uani d . C
O3 1 .6889(6) .12940(10) 1.0305(6) .0476(10) Uani d . O
C4 1 .6594(9) .1069(2) .8278(8) .0428(15) Uani d . C
C5 1 .8017(9) .0660(2) .8680(8) .0370(14) Uani d . C
C6 1 1.0452(8) .0784(2) 1.0110(8) .0399(14) Uani d . C
C7 1 .9436(11) .1649(2) 1.3496(8) .0428(15) Uani d . C
C8 1 .7625(11) .1856(2) 1.3817(10) .056(2) Uani d . C
C9 1 .7959(14) .2110(2) 1.5659(12) .070(2) Uani d . C
C10 1 1.0076(16) .2163(2) 1.7230(11) .071(2) Uani d . C
C11 1 1.1904(13) .1957(2) 1.6953(10) .072(2) Uani d . C
C12 1 1.1561(11) .1707(2) 1.5070(9) .060(2) Uani d . C
N13 1 .7230(7) .03502(12) .9956(6) .0322(11) Uani d . N
C14 1 .5177(10) .01726(15) .9234(8) .0338(13) Uani d . C
O15 1 .3618(6) .02756(11) .7499(5) .0433(10) Uani d . O
C16 1 .7866(9) .0477(2) .6417(8) .0445(15) Uani d . C
O17 1 .8635(6) .00442(12) .6683(5) .0501(11) Uani d . O
H2 1 .9753 .1564 1.0449 .053 Uiso calc R H
H4A 1 .7019 .1255 .7270 .051 Uiso calc R H
H4B 1 .5006 .0996 .7560 .051 Uiso calc R H
H6A 1 1.1368 .0527 1.0552 .048 Uiso calc R H
H6B 1 1.1096 .0960 .9231 .048 Uiso calc R H
H8 1 .6171 .1822 1.2774 .067 Uiso calc R H
H9 1 .6729 .2249 1.5842 .084 Uiso calc R H
H10 1 1.0285 .2335 1.8475 .085 Uiso calc R H
H11 1 1.3349 .1986 1.8020 .086 Uiso calc R H
H12 1 1.2798 .1575 1.4866 .072 Uiso calc R H
H13 1 .8150 .02775 1.1259 .039 Uiso calc R H
H16A 1 .6310 .0489 .5389 .053 Uiso calc R H
H16B 1 .8792 .0646 .5794 .053 Uiso calc R H
H17 1 .8157 -0.0078 .5469 .075 Uiso calc R H

loop_
_atom_type_symbol
_atom_type_description
_atom_type_scat_dispersion_real
_atom_type_scat_dispersion_imag
_atom_type_scat_source
C C 0.0033 0.0016 'International Tables Vol C Tables 4.2.6.8 and 6.1.1.4'
H H 0.0000 0.0000 'International Tables Vol C Tables 4.2.6.8 and 6.1.1.4'
N N 0.0061 0.0033 'International Tables Vol C Tables 4.2.6.8 and 6.1.1.4'
O O 0.0106 0.0060 'International Tables Vol C Tables 4.2.6.8 and 6.1.1.4'

loop_
_geom_angle_atom_site_label_1
_geom_angle_atom_site_label_2
_geom_angle_atom_site_label_3
_geom_angle_site_symmetry_3
_geom_angle
C2 O1 C6 . 110.0(4)
O3 C2 O1 . 110.6(4)
O3 C2 C7 . 109.7(5)
O1 C2 C7 . 109.0(4)
C2 O3 C4 . 110.9(4)
O3 C4 C5 . 112.1(4)
N13 C5 C16 . 111.1(4)
N13 C5 C4 . 110.7(4)
C16 C5 C4 . 108.4(4)
N13 C5 C6 . 107.5(4)
C16 C5 C6 . 112.0(4)
C4 C5 C6 . 107.1(4)
O1 C6 C5 . 110.8(4)
C12 C7 C8 . 118.1(5)
C12 C7 C2 . 119.0(6)
C8 C7 C2 . 122.8(5)
C9 C8 C7 . 120.6(6)
C10 C9 C8 . 120.9(6)
C9 C10 C11 . 119.5(6)
C10 C11 C12 . 119.3(6)
C7 C12 C11 . 121.6(6)
C14 N13 C5 . 124.2(4)
O15 C14 N13 . 124.8(4)
O15 C14 C14 3_657 120.6(6)
N13 C14 C14 3_657 114.6(6)
O17 C16 C5 . 109.7(4)

loop_
_geom_bond_atom_site_label_1
_geom_bond_atom_site_label_2
_geom_bond_site_symmetry_2
_geom_bond_distance
_geom_bond_publ_flag
O1 C2 . 1.419(6) y
O1 C6 . 1.431(5) y
C2 O3 . 1.410(6) y
C2 C7 . 1.495(6) y
O3 C4 . 1.425(5) y
C4 C5 . 1.530(6) y
C5 C6 . 1.533(6) y
C5 N13 . 1.458(6) y
C5 C16 . 1.524(6) y
C7 C8 . 1.388(7) ?
C7 C12 . 1.374(7) ?
C8 C9 . 1.371(7) ?
C9 C10 . 1.368(8) ?
C10 C11 . 1.383(8) ?
C11 C12 . 1.384(7) ?
N13 C14 . 1.331(6) y
C14 O15 . 1.236(5) y
C14 C14 3_657 1.523(9) y
C16 O17 . 1.424(5) y

loop_
_geom_torsion_atom_site_label_1
_geom_torsion_atom_site_label_2
_geom_torsion_atom_site_label_3
_geom_torsion_atom_site_label_4
_geom_torsion_site_symmetry_4
_geom_torsion
C6 O1 C2 O3 . 64.3(5)
C6 O1 C2 C7 . -175.0(4)
O1 C2 O3 C4 . -62.6(5)
C7 C2 O3 C4 . 177.1(4)
C2 O3 C4 C5 . 56.9(5)
O3 C4 C5 N13 . 66.0(5)
O3 C4 C5 C16 . -171.9(4)
O3 C4 C5 C6 . -50.9(5)
C2 O1 C6 C5 . -60.0(5)
N13 C5 C6 O1 . -66.7(5)
C16 C5 C6 O1 . 171.0(4)
C4 C5 C6 O1 . 52.3(5)
O3 C2 C7 C12 . 167.2(4)
O1 C2 C7 C12 . 46.0(6)
O3 C2 C7 C8 . -17.5(7)
O1 C2 C7 C8 . -138.7(5)
C12 C7 C8 C9 . -0.1(8)
C2 C7 C8 C9 . -175.4(5)
C7 C8 C9 C10 . -0.6(9)
C8 C9 C10 C11 . 0.1(9)
C9 C10 C11 C12 . 1.0(9)
C8 C7 C12 C11 . 1.2(8)
C2 C7 C12 C11 . 176.7(5)
C10 C11 C12 C7 . -1.7(9)
C16 C5 N13 C14 . -57.4(6)
C4 C5 N13 C14 . 63.1(6)
C6 C5 N13 C14 . 179.8(4)
C5 N13 C14 O15 . -7.1(7)
C5 N13 C14 C14 3_657 174.5(5)
N13 C5 C16 O17 . -42.4(6)
C4 C5 C16 O17 . -164.3(4)
C6 C5 C16 O17 . 77.8(5)
